data_4506467
loop_
_publ_author_name
'Chang, Che-Chi'
'Huang, Yun-Chieh'
'Huang, Sheng-Ming'
'Wu, Jing-Yun'
'Liu, Yen-Hsiang'
'Lu, Kuang-Lieh'

_publ_section_title
;
 Presynthesized and In-Situ Generated Tetrazolate Ligand in the Design of
 Chiral Cadmium Coordination Polymer
;
_journal_issue 8
_journal_name_full 'Crystal Growth &amp; Design'
_journal_page_first 3825
_journal_paper_doi 10.1021/cg300405j
_journal_volume 12
_journal_year 2012
_chemical_absolute_configuration ad
_chemical_compound_source 'synthesis as described'
_chemical_formula_moiety 'C6 H4 Cd2 Cl3 N5'
_chemical_formula_sum 'C6 H4 Cd2 Cl3 N5'
_chemical_formula_weight 477.29
_chemical_name_systematic
;
 ?
;
_space_group_IT_number 19
_symmetry_cell_setting orthorhombic
_symmetry_Int_Tables_number 19
_symmetry_space_group_name_Hall 'P 2ac 2ab'
_symmetry_space_group_name_H-M 'P 21 21 21'
_atom_sites_solution_hydrogens geom
_atom_sites_solution_primary direct
_atom_sites_solution_secondary difmap
_audit_creation_date 2010-12-14T17:06:06-00:00
_audit_creation_method 'WinGX routine CIF_UPDATE'
_cell_angle_alpha 90
_cell_angle_beta 90
_cell_angle_gamma 90
_cell_formula_units_Z 4
_cell_length_a 6.9396(7)
_cell_length_b 7.3769(7)
_cell_length_c 21.345(2)
_cell_measurement_reflns_used 6631
_cell_measurement_temperature 150(2)
_cell_measurement_theta_max 25.04
_cell_measurement_theta_min 2.92
_cell_measurement_wavelength 0.71073
_cell_volume 1092.71(18)
_computing_cell_refinement 'Bruker SMART'
_computing_data_collection 'Bruker SMART'
_computing_data_reduction 'Bruker SAINT'
_computing_molecular_graphics 'Ortep-3 for Windows (Farrugia, 1997)'
_computing_publication_material 'WinGX publication routines (Farrugia, 1999)'
_computing_structure_refinement 'SHELXL-97 (Sheldrick, 2008)'
_computing_structure_solution 'SIR92 (Giacovazzo et al, 1993)'
_diffrn_ambient_temperature 150(2)
_diffrn_measured_fraction_theta_full 1
_diffrn_measured_fraction_theta_max 1
_diffrn_measurement_device_type 'multiwire proportional'
_diffrn_measurement_method 'phi and omega scans'
_diffrn_radiation_monochromator graphite
_diffrn_radiation_probe x-ray
_diffrn_radiation_type MoK\a
_diffrn_radiation_wavelength 0.71073
_diffrn_reflns_av_R_equivalents 0.024
_diffrn_reflns_av_unetI/netI 0.0211
_diffrn_reflns_limit_h_max 8
_diffrn_reflns_limit_h_min -7
_diffrn_reflns_limit_k_max 6
_diffrn_reflns_limit_k_min -8
_diffrn_reflns_limit_l_max 23
_diffrn_reflns_limit_l_min -25
_diffrn_reflns_number 9078
_diffrn_reflns_theta_full 25.04
_diffrn_reflns_theta_max 25.04
_diffrn_reflns_theta_min 1.91
_exptl_absorpt_coefficient_mu 4.599
_exptl_absorpt_correction_T_max 0.7945
_exptl_absorpt_correction_T_min 0.6568
_exptl_absorpt_correction_type multi-scan
_exptl_absorpt_process_details '(SADABS; Sheldrick, 2003)'
_exptl_crystal_colour colorless
_exptl_crystal_density_diffrn 2.901
_exptl_crystal_density_method 'not measured'
_exptl_crystal_description column
_exptl_crystal_F_000 888
_exptl_crystal_size_max 0.1
_exptl_crystal_size_mid 0.05
_exptl_crystal_size_min 0.05
_refine_diff_density_max 0.266
_refine_diff_density_min -0.298
_refine_diff_density_rms 0.067
_refine_ls_abs_structure_details 'Flack H D (1983), Acta Cryst. A39, 876-881'
_refine_ls_abs_structure_Flack 0.11(2)
_refine_ls_extinction_coef 0.00074(9)
_refine_ls_extinction_expression Fc^*^=kFc[1+0.001xFc^2^\l^3^/sin(2\q)]^-1/4^
_refine_ls_extinction_method SHELXL
_refine_ls_goodness_of_fit_ref 1.04
_refine_ls_hydrogen_treatment constr
_refine_ls_matrix_type full
_refine_ls_number_parameters 146
_refine_ls_number_reflns 1936
_refine_ls_number_restraints 0
_refine_ls_restrained_S_all 1.04
_refine_ls_R_factor_all 0.0133
_refine_ls_R_factor_gt 0.0128
_refine_ls_shift/su_max 0.002
_refine_ls_shift/su_mean 0
_refine_ls_structure_factor_coef Fsqd
_refine_ls_weighting_details 'calc w=1/[\s^2^(Fo^2^)+(0.0058P)^2^+0.6310P] where P=(Fo^2^+2Fc^2^)/3'
_refine_ls_weighting_scheme calc
_refine_ls_wR_factor_gt 0.0247
_refine_ls_wR_factor_ref 0.025
_reflns_number_gt 1903
_reflns_number_total 1936
_reflns_threshold_expression >2\s(I)
_cod_data_source_file cg300405j_si_002.cif
_cod_data_source_block p212121
_cod_depositor_comments
;
The following automatic conversions were performed:

'_symmetry_cell_setting' value 'Orthorhombic' changed to
'orthorhombic' according to
/home/saulius/struct/CIF-dictionaries/cif_core.dic dictionary named
'cif_core.dic' version 2.4.2 from 2011-04-26.

Automatic conversion script
Id: cif_fix_values 1891 2012-01-12 08:04:46Z andrius 
;
_cod_original_cell_volume 1092.69(19)
_cod_database_code 4506467

loop_
_symmetry_equiv_pos_as_xyz
'x, y, z'
'-x+1/2, -y, z+1/2'
'x+1/2, -y+1/2, -z'
'-x, y+1/2, -z+1/2'

loop_
_atom_site_label
_atom_site_type_symbol
_atom_site_fract_x
_atom_site_fract_y
_atom_site_fract_z
_atom_site_U_iso_or_equiv
_atom_site_adp_type
_atom_site_occupancy
_atom_site_symmetry_multiplicity
_atom_site_calc_flag
_atom_site_refinement_flags
Cd1 Cd 0.67706(3) 0.49828(3) -0.145987(9) 0.00758(6) Uani 1 1 d .
Cd2 Cd 1.15311(3) 0.73711(3) -0.201919(10) 0.00817(6) Uani 1 1 d .
Cl1 Cl 1.00049(10) 0.38504(9) -0.19802(4) 0.00996(15) Uani 1 1 d .
Cl2 Cl 0.84337(11) 0.81307(8) -0.14502(3) 0.01150(15) Uani 1 1 d .
Cl3 Cl 0.34953(11) 0.61555(9) -0.10935(3) 0.01060(15) Uani 1 1 d .
N1 N 0.5744(3) 0.1937(3) -0.16993(11) 0.0074(6) Uani 1 1 d .
N2 N 0.5824(3) 0.1591(3) -0.23156(12) 0.0087(6) Uani 1 1 d .
N3 N 0.4431(3) 0.0487(3) -0.24751(12) 0.0087(6) Uani 1 1 d .
N4 N 0.3414(3) 0.0059(3) -0.19603(10) 0.0082(5) Uani 1 1 d .
N5 N 0.2584(3) 0.0369(3) 0.04118(11) 0.0088(6) Uani 1 1 d .
C1 C 0.4256(4) 0.0950(4) -0.14927(15) 0.0088(6) Uani 1 1 d .
C2 C 0.4440(4) 0.0291(4) 0.02405(14) 0.0123(7) Uani 1 1 d .
H2 H 0.5366 0.0104 0.0549 0.015 Uiso 1 1 calc R
C3 C 0.5034(4) 0.0474(4) -0.03683(14) 0.0109(7) Uani 1 1 d .
H3 H 0.6336 0.04 -0.0468 0.013 Uiso 1 1 calc R
C4 C 0.3676(4) 0.0770(3) -0.08342(13) 0.0087(7) Uani 1 1 d .
C5 C 0.1749(5) 0.0810(4) -0.06645(13) 0.0108(6) Uani 1 1 d .
H5 H 0.0794 0.0983 -0.0964 0.013 Uiso 1 1 calc R
C6 C 0.1276(4) 0.0587(4) -0.00435(14) 0.0126(7) Uani 1 1 d .
H6 H -0.0021 0.0587 0.0066 0.015 Uiso 1 1 calc R

loop_
_atom_site_aniso_label
_atom_site_aniso_U_11
_atom_site_aniso_U_22
_atom_site_aniso_U_33
_atom_site_aniso_U_23
_atom_site_aniso_U_13
_atom_site_aniso_U_12
Cd1 0.00745(11) 0.00928(10) 0.00601(11) -0.00019(10) -0.00018(9) -0.00048(11)
Cd2 0.00671(11) 0.00975(10) 0.00806(11) 0.00102(10) 0.00063(10) -0.00012(9)
Cl1 0.0082(3) 0.0120(3) 0.0097(4) -0.0028(3) -0.0006(3) 0.0000(3)
Cl2 0.0095(3) 0.0104(3) 0.0146(4) -0.0011(3) 0.0034(4) -0.0007(3)
Cl3 0.0081(4) 0.0147(3) 0.0090(4) 0.0021(3) 0.0000(3) 0.0017(3)
N1 0.0090(13) 0.0100(13) 0.0033(14) -0.0007(10) 0.0011(11) 0.0005(10)
N2 0.0099(13) 0.0089(12) 0.0073(14) 0.0004(11) 0.0006(11) 0.0012(10)
N3 0.0091(13) 0.0085(12) 0.0085(14) 0.0008(11) 0.0014(12) 0.0001(10)
N4 0.0090(11) 0.0092(11) 0.0063(12) 0.0005(11) 0.0002(12) -0.0011(14)
N5 0.0129(13) 0.0071(14) 0.0064(14) 0.0011(11) -0.0010(11) 0.0001(10)
C1 0.0089(15) 0.0056(14) 0.0119(17) 0.0003(13) 0.0001(14) 0.0012(12)
C2 0.0090(15) 0.0175(18) 0.0106(18) 0.0007(15) -0.0015(13) -0.0002(14)
C3 0.0050(15) 0.0141(16) 0.0135(18) 0.0002(13) 0.0021(14) 0.0005(13)
C4 0.0148(17) 0.0043(13) 0.0071(16) -0.0004(12) 0.0009(15) -0.0029(12)
C5 0.0114(16) 0.0131(14) 0.0080(16) -0.0020(12) -0.0008(15) -0.0018(14)
C6 0.0075(15) 0.0151(16) 0.0153(18) 0.0005(13) 0.0018(15) -0.0004(12)

loop_
_atom_type_symbol
_atom_type_description
_atom_type_scat_dispersion_real
_atom_type_scat_dispersion_imag
_atom_type_scat_source
Cd Cd -0.8075 1.2024 'International Tables Vol C Tables 4.2.6.8 and 6.1.1.4'
Cl Cl 0.1484 0.1585 'International Tables Vol C Tables 4.2.6.8 and 6.1.1.4'
N N 0.0061 0.0033 'International Tables Vol C Tables 4.2.6.8 and 6.1.1.4'
C C 0.0033 0.0016 'International Tables Vol C Tables 4.2.6.8 and 6.1.1.4'
H H 0 0 'International Tables Vol C Tables 4.2.6.8 and 6.1.1.4'

loop_
_geom_angle_atom_site_label_1
_geom_angle_atom_site_label_2
_geom_angle_atom_site_label_3
_geom_angle
_geom_angle_site_symmetry_1
_geom_angle_site_symmetry_3
N5 Cd1 N1 99.90(8) 3 .
N5 Cd1 N3 173.63(8) 3 4_654
N1 Cd1 N3 81.04(8) . 4_654
N5 Cd1 Cl3 87.66(6) 3 .
N1 Cd1 Cl3 96.75(6) . .
N3 Cd1 Cl3 85.97(6) 4_654 .
N5 Cd1 Cl2 89.09(6) 3 .
N1 Cd1 Cl2 165.32(6) . .
N3 Cd1 Cl2 91.31(5) 4_654 .
Cl3 Cd1 Cl2 95.18(2) . .
N5 Cd1 Cl1 99.40(6) 3 .
N1 Cd1 Cl1 82.37(6) . .
N3 Cd1 Cl1 86.97(6) 4_654 .
Cl3 Cd1 Cl1 172.93(2) . .
Cl2 Cd1 Cl1 84.74(2) . .
N4 Cd2 N2 79.06(8) 1_665 4_754
N4 Cd2 Cl2 104.86(5) 1_665 .
N2 Cd2 Cl2 171.89(6) 4_754 .
N4 Cd2 Cl3 87.64(5) 1_665 1_655
N2 Cd2 Cl3 88.01(6) 4_754 1_655
Cl2 Cd2 Cl3 99.16(3) . 1_655
N4 Cd2 Cl1 85.38(5) 1_665 4_754
N2 Cd2 Cl1 85.91(6) 4_754 4_754
Cl2 Cd2 Cl1 87.33(2) . 4_754
Cl3 Cd2 Cl1 171.50(2) 1_655 4_754
N4 Cd2 Cl1 167.85(5) 1_665 .
N2 Cd2 Cl1 94.86(6) 4_754 .
Cl2 Cd2 Cl1 82.54(2) . .
Cl3 Cd2 Cl1 81.61(2) 1_655 .
Cl1 Cd2 Cl1 104.813(16) 4_754 .
Cd2 Cl1 Cd1 97.39(2) 4_744 .
Cd2 Cl1 Cd2 120.93(3) 4_744 .
Cd1 Cl1 Cd2 92.32(2) . .
Cd2 Cl2 Cd1 100.13(2) . .
Cd1 Cl3 Cd2 110.84(3) . 1_455
C1 N1 N2 104.6(2) . .
C1 N1 Cd1 131.69(19) . .
N2 N1 Cd1 111.90(17) . .
N3 N2 N1 110.1(2) . .
N3 N2 Cd2 124.20(19) . 4_744
N1 N2 Cd2 124.64(18) . 4_744
N2 N3 N4 108.8(2) . .
N2 N3 Cd1 125.97(18) . 4_644
N4 N3 Cd1 122.96(16) . 4_644
C1 N4 N3 105.5(2) . .
C1 N4 Cd2 133.86(19) . 1_445
N3 N4 Cd2 116.20(16) . 1_445
C2 N5 C6 117.3(3) . .
C2 N5 Cd1 119.5(2) . 3_455
C6 N5 Cd1 123.20(19) . 3_455
N4 C1 N1 111.1(3) . .
N4 C1 C4 123.6(2) . .
N1 C1 C4 125.2(3) . .
N5 C2 C3 123.0(3) . .
N5 C2 H2 118.5 . .
C3 C2 H2 118.5 . .
C2 C3 C4 119.4(3) . .
C2 C3 H3 120.3 . .
C4 C3 H3 120.3 . .
C5 C4 C3 118.1(3) . .
C5 C4 C1 120.9(3) . .
C3 C4 C1 120.9(3) . .
C6 C5 C4 118.7(3) . .
C6 C5 H5 120.7 . .
C4 C5 H5 120.7 . .
N5 C6 C5 123.5(3) . .
N5 C6 H6 118.3 . .
C5 C6 H6 118.3 . .

loop_
_geom_bond_atom_site_label_1
_geom_bond_atom_site_label_2
_geom_bond_distance
_geom_bond_site_symmetry_2
Cd1 N5 2.322(2) 3
Cd1 N1 2.412(2) .
Cd1 N3 2.450(3) 4_654
Cd1 Cl3 2.5546(8) .
Cd1 Cl2 2.5933(7) .
Cd1 Cl1 2.6399(7) .
Cd2 N4 2.378(2) 1_665
Cd2 N2 2.391(2) 4_754
Cd2 Cl2 2.5316(8) .
Cd2 Cl3 2.5625(8) 1_655
Cd2 Cl1 2.6246(8) 4_754
Cd2 Cl1 2.8061(7) .
Cl1 Cd2 2.6246(8) 4_744
Cl3 Cd2 2.5625(8) 1_455
N1 C1 1.338(4) .
N1 N2 1.341(3) .
N2 N3 1.308(3) .
N2 Cd2 2.391(2) 4_744
N3 N4 1.344(3) .
N3 Cd1 2.450(3) 4_644
N4 C1 1.330(4) .
N4 Cd2 2.378(2) 1_445
N5 C2 1.340(3) .
N5 C6 1.340(4) .
N5 Cd1 2.322(2) 3_455
C1 C4 1.468(4) .
C2 C3 1.370(4) .
C2 H2 0.93 .
C3 C4 1.388(4) .
C3 H3 0.93 .
C4 C5 1.386(4) .
C5 C6 1.375(4) .
C5 H5 0.93 .
C6 H6 0.93 .
